data_4129959
loop_
_publ_author_name
'de Ruiter, Graham'
'Thompson, Niklas B.'
'Takase, Michael K.'
'Agapie, Theodor'

_publ_section_title
;
 Intramolecular C-H and C-F Bond Oxygenation Mediated by a Putative
 Terminal Oxo Species in Tetranuclear Iron Complexes.
;
_journal_issue 5
_journal_name_full 'Journal of the American Chemical Society'
_journal_page_first 1486
_journal_page_last 1489
_journal_paper_doi 10.1021/jacs.5b12214
_journal_volume 138
_journal_year 2016
_chemical_formula_moiety 'C84 H53 F7 Fe4 N12 O4, 1(C H2 Cl2), 2(C F3 O3 S)'
_chemical_formula_sum 'C87 H53 Cl2 F13 Fe4 N12 O10 S2'
_chemical_formula_weight 2031.83
_space_group_crystal_system monoclinic
_space_group_IT_number 14
_space_group_name_Hall '-P 2ybc'
_space_group_name_H-M_alt 'P 1 21/c 1'
_atom_sites_solution_hydrogens geom
_atom_sites_solution_primary direct
_atom_sites_solution_secondary difmap
_audit_creation_date 2015-10-17
_audit_creation_method
;
Olex2 1.2
(compiled 2015.01.26 svn.r3151 for OlexSys, GUI svn.r4998)
SHELXL-2014,
and manual edit
;
_cell_angle_alpha 90
_cell_angle_beta 96.581(3)
_cell_angle_gamma 90
_cell_formula_units_Z 4
_cell_length_a 22.4130(9)
_cell_length_b 16.4854(8)
_cell_length_c 24.6252(12)
_cell_measurement_reflns_used 6354
_cell_measurement_temperature 100(2)
_cell_measurement_theta_max 69.21
_cell_measurement_theta_min 3.23
_cell_volume 9038.7(7)
_computing_cell_refinement 'SAINT v8.34A (Bruker-AXS, 2007)'
_computing_data_collection 'APEX2 v2014.11-0 (Bruker-AXS, 2014)'
_computing_data_reduction 'SAINT v8.34A (Bruker-AXS, 2007)'
_computing_molecular_graphics 'DIAMOND 3 (Crystal Impact, 1999)'
_computing_publication_material 'Olex2 (Dolomanov et al., 2009)'
_computing_structure_refinement 'SHELXL-2014/7 (Sheldrick, 2014)'
_computing_structure_solution 'XT-2014/4 (Sheldrick, 2012)'
_diffrn_ambient_temperature 99.99
_diffrn_detector 'CMOS Area Detector'
_diffrn_detector_area_resol_mean 10.24
_diffrn_detector_type 'Bruker PHOTON 100 CMOS'
_diffrn_measured_fraction_theta_full 0.931
_diffrn_measured_fraction_theta_max 0.909
_diffrn_measurement_device '\k-geometry diffractometer'
_diffrn_measurement_device_type 'Bruker D8 VENTURE Kappa Duo PHOTON 100 CMOS'
_diffrn_measurement_method '\f and \w scans'
_diffrn_radiation_monochromator 'multilayer mirrors'
_diffrn_radiation_type CuK\a
_diffrn_radiation_wavelength 1.54178
_diffrn_reflns_av_R_equivalents 0.1007
_diffrn_reflns_av_unetI/netI 0.1852
_diffrn_reflns_Laue_measured_fraction_full 0.931
_diffrn_reflns_Laue_measured_fraction_max 0.909
_diffrn_reflns_limit_h_max 16
_diffrn_reflns_limit_h_min -27
_diffrn_reflns_limit_k_max 19
_diffrn_reflns_limit_k_min -19
_diffrn_reflns_limit_l_max 28
_diffrn_reflns_limit_l_min -30
_diffrn_reflns_number 32812
_diffrn_reflns_point_group_measured_fraction_full 0.931
_diffrn_reflns_point_group_measured_fraction_max 0.909
_diffrn_reflns_theta_full 66.500
_diffrn_reflns_theta_max 70.551
_diffrn_reflns_theta_min 1.984
_diffrn_source 'I\mS HB micro-focus sealed tube'
_diffrn_source_current 1
_diffrn_source_power 0.05
_diffrn_source_type 'Incoatech I\mS HB'
_diffrn_source_voltage 50
_diffrn_standards_number 0
_exptl_absorpt_coefficient_mu 6.809
_exptl_absorpt_correction_T_max 0.7533
_exptl_absorpt_correction_T_min 0.4732
_exptl_absorpt_correction_type multi-scan
_exptl_absorpt_process_details 'SADABS-2014/5 (Sheldrick, 2014)'
_exptl_crystal_colour yellow
_exptl_crystal_colour_primary yellow
_exptl_crystal_density_diffrn 1.493
_exptl_crystal_description Needle
_exptl_crystal_F_000 4104
_exptl_crystal_size_max 0.2
_exptl_crystal_size_mid 0.1
_exptl_crystal_size_min 0.1
_refine_diff_density_max 1.207
_refine_diff_density_min -0.567
_refine_diff_density_rms 0.146
_refine_ls_extinction_method none
_refine_ls_goodness_of_fit_ref 1.151
_refine_ls_hydrogen_treatment constr
_refine_ls_matrix_type full
_refine_ls_number_parameters 1357
_refine_ls_number_reflns 15755
_refine_ls_number_restraints 1573
_refine_ls_restrained_S_all 1.119
_refine_ls_R_factor_all 0.2783
_refine_ls_R_factor_gt 0.1492
_refine_ls_shift/su_max 0.000
_refine_ls_shift/su_mean 0.000
_refine_ls_structure_factor_coef Fsqd
_refine_ls_weighting_details
;
'w=1/[\s^2^(Fo^2^)+(0.2000P)^2^] where P=(Fo^2^+2Fc^2^)/3'
;
_refine_ls_weighting_scheme calc
_refine_ls_wR_factor_gt 0.3675
_refine_ls_wR_factor_ref 0.4403
_reflns_Friedel_coverage 0.000
_reflns_number_gt 6134
_reflns_number_total 15755
_reflns_threshold_expression 'I > 2\s(I)'
_cod_data_source_file ja5b12214_si_001.cif
_cod_data_source_block p15231_f
_cod_database_code 4129959
_shelxl_version_number 2014-2
_shelx_space_group_comment
;
The symmetry employed for this shelxl refinement is uniquely defined
by the following loop, which should always be used as a source of
symmetry information in preference to the above space-group names.
They are only intended as comments.
;
_exptl_absorpt_special_details
; 
'SADABS-2014/5 (Bruker,2014) was used for absorption correction. wR2(int) 
was 0.1302 before and 0.0668 after correction. The Ratio of minimum to maximum 
transmission is 0.6282. The \l/2 correction factor is Not present.'
;
_olex2_refinement_description
;
1. Fixed Uiso
 At 1.2 times of:
  All C(H) groups, All C(H,H) groups
2. Uiso/Uaniso restraints and constraints
Uanis(C1) \\sim Ueq, Uanis(Cl2) \\sim Ueq, Uanis(Cl1) \\sim Ueq, Uanis(C2)
\\sim Ueq, Uanis(Cl3) \\sim Ueq, Uanis(Cl4) \\sim Ueq, Uanis(C3) \\sim Ueq,
Uanis(Cl5) \\sim Ueq, Uanis(Cl6) \\sim Ueq, Uanis(Cl7) \\sim Ueq, Uanis(C4)
\\sim Ueq, Uanis(Cl8) \\sim Ueq, Uanis(Cl9) \\sim Ueq, Uanis(C5) \\sim Ueq,
Uanis(Cl10) \\sim Ueq: with sigma of 0.01 and sigma for terminal atoms of 0.01
3. Rigid body (RIGU) restrains
 All non-hydrogen atoms
 with sigma for 1-2 distances of 0.004 and sigma for 1-3 distances of 0.004
4. Same fragment restrains
{Cl2, Cl1, C1} sigma for 1-2: 0.01, 1-3: 0.02
as
{Cl3, Cl4, C2}
{Cl2, Cl1, C1} sigma for 1-2: 0.01, 1-3: 0.02
as
{Cl5, Cl6, C3}
{Cl2, Cl1, C1} sigma for 1-2: 0.01, 1-3: 0.02
as
{Cl7, Cl8, C4}
{Cl2, Cl1, C1} sigma for 1-2: 0.01, 1-3: 0.02
as
{Cl9, Cl10, C5}
{S005, F00G, F00U, F00V, O1, O01H, O01V, C02S} sigma for 1-2: 0.02, 1-3: 0.04
as
{S2, F8, F11, F12, O2A, O13, O16, C10}
{S005, F00G, F00U, F00V, O1, O01H, O01V, C02S} sigma for 1-2: 0.02, 1-3: 0.04
as
{S3, F7, F13, F14, O6, O12, O15, C16}
5. Others
 1*[Sof(Cl2)+Sof(Cl1)+Sof(C1)+Sof(H1A)+Sof(H1B)]+1*[Sof(Cl5)+Sof(Cl6)+Sof(C3)+
 Sof(H3A)+Sof(H3B)]+1*[Sof(Cl9)+Sof(Cl10)+Sof(C5)+Sof(H5A)+Sof(H5B)]+1*
 [Sof(Cl3)+Sof(Cl4)+Sof(C2)+Sof(H2A)+Sof(H2B)]+1*[Sof(Cl7)+Sof(Cl8)+Sof(C4)+
 Sof(H4A)+Sof(H4B)]=1 with esd of 0.000001
 Sof(S2)=Sof(F8)=Sof(F11)=Sof(F12)=Sof(O2A)=Sof(O13)=Sof(O16)=Sof(C10)=1-FVAR(1)
 Sof(S3)=Sof(F7)=Sof(F13)=Sof(F14)=Sof(O6)=Sof(O12)=Sof(O15)=Sof(C16)=FVAR(1)
 Sof(Cl2)=Sof(Cl1)=Sof(C1)=Sof(H1A)=Sof(H1B)=FVAR(2)
 Sof(Cl5)=Sof(Cl6)=Sof(C3)=Sof(H3A)=Sof(H3B)=FVAR(3)
 Sof(Cl9)=Sof(Cl10)=Sof(C5)=Sof(H5A)=Sof(H5B)=FVAR(4)
 Sof(Cl3)=Sof(Cl4)=Sof(C2)=Sof(H2A)=Sof(H2B)=FVAR(5)
 Sof(Cl7)=Sof(Cl8)=Sof(C4)=Sof(H4A)=Sof(H4B)=FVAR(6)
6.a Secondary CH2 refined with riding coordinates:
 C1(H1A,H1B), C2(H2A,H2B), C3(H3A,H3B), C4(H4A,H4B), C5(H5A,H5B)
6.b Aromatic/amide H refined with riding coordinates:
 C00Z(H00Z), C01B(H01B), C01C(H01C), C01D(H01D), C01F(H01F), C01J(H01J),
 C01M(H01M), C01N(H01N), C01P(H01P), C01Q(H01Q), C01R(H01R), C01S(H01S),
 C01W(H01W), C01X(H01X), C01Y(H01Y), C02C(H02C), C02D(H02D), C02F(H02F),
 C02G(H02G), C02J(H02J), C02M(H02M), C02N(H02N), C02T(H02T), C02U(H02U),
 C02V(H02V), C02W(H02W), C02X(H02X), C02Y(H02Y), C03A(H03A), C03B(H03B),
 C03D(H03D), C03G(H03G), C03I(H03I), C03J(H03J), C03K(H03K), C015(H015),
 C016(H016), C020(H020), C021(H021), C023(H023), C024(H024), C026(H026),
 C027(H027), C028(H028), C029(H029), C030(H030), C031(H031), C033(H033),
 C034(H034), C035(H035), C036(H036), C037(H037), C038(H038)
;
_shelx_shelxl_version_number 2014/7
_olex2_submission_special_instructions 'No special instructions were received'

loop_
_space_group_symop_operation_xyz
'x, y, z'
'-x, y+1/2, -z+1/2'
'-x, -y, -z'
'x, -y-1/2, z-1/2'

loop_
_atom_site_label
_atom_site_type_symbol
_atom_site_fract_x
_atom_site_fract_y
_atom_site_fract_z
_atom_site_U_iso_or_equiv
_atom_site_adp_type
_atom_site_occupancy
_atom_site_site_symmetry_order
_atom_site_calc_flag
_atom_site_refinement_flags_posn
_atom_site_refinement_flags_adp
_atom_site_refinement_flags_occupancy
_atom_site_disorder_assembly
_atom_site_disorder_group
Fe01 Fe 0.33551(10) 0.66681(13) 0.44998(10) 0.0489(6) Uani 1 1 d . U . . .
Fe02 Fe 0.25891(10) 0.54473(13) 0.53183(10) 0.0495(6) Uani 1 1 d . U . . .
Fe03 Fe 0.21250(10) 0.72723(14) 0.47385(10) 0.0541(6) Uani 1 1 d . U . . .
Fe04 Fe 0.22176(11) 0.58544(15) 0.39435(11) 0.0579(7) Uani 1 1 d . U . . .
F00E F 0.1473(5) 0.4173(6) 0.5294(5) 0.089(3) Uani 1 1 d . U . . .
F00F F 0.3812(5) 0.4230(6) 0.5524(4) 0.092(3) Uani 1 1 d . U . . .
F00H F 0.1262(5) 0.5563(7) 0.6925(4) 0.093(3) Uani 1 1 d . U . . .
F00I F 0.4439(5) 0.4860(7) 0.6787(4) 0.098(4) Uani 1 1 d . U . . .
F00P F 0.2171(7) 0.2415(7) 0.5198(6) 0.117(4) Uani 1 1 d . U . . .
F008 F 0.2599(4) 0.4729(5) 0.5887(4) 0.064(2) Uani 1 1 d . U . . .
F009 F 0.2568(4) 0.6171(5) 0.6538(3) 0.065(2) Uani 1 1 d . U . . .
O00 O 0.2571(4) 0.6201(5) 0.4718(4) 0.0444(18) Uani 1 1 d . U . . .
O00A O 0.2997(4) 0.6403(5) 0.3749(4) 0.0441(19) Uani 1 1 d . U . . .
O00B O 0.2864(4) 0.7731(5) 0.4493(4) 0.047(2) Uani 1 1 d . U . . .
O00C O 0.1806(4) 0.6911(6) 0.3952(4) 0.054(2) Uani 1 1 d . U . . .
N00J N 0.2605(5) 0.7896(7) 0.5472(5) 0.056(3) Uani 1 1 d . U . . .
N00K N 0.4000(5) 0.7619(7) 0.4470(5) 0.051(3) Uani 1 1 d . U . . .
N00L N 0.1765(5) 0.5897(7) 0.5456(5) 0.049(2) Uani 1 1 d . U . . .
N00M N 0.3362(5) 0.6009(7) 0.5668(5) 0.048(2) Uani 1 1 d . U . . .
N00N N 0.1606(5) 0.6652(7) 0.5250(5) 0.053(3) Uani 1 1 d . U . . .
N00O N 0.3671(5) 0.6457(7) 0.5309(5) 0.051(3) Uani 1 1 d . U . . .
N00Q N 0.3863(5) 0.5588(7) 0.4251(5) 0.052(3) Uani 1 1 d . U . . .
N00R N 0.2491(6) 0.4690(7) 0.4227(6) 0.063(3) Uani 1 1 d . U . . .
N00S N 0.2299(6) 0.5480(8) 0.3136(6) 0.068(3) Uani 1 1 d . U . . .
N00T N 0.1285(6) 0.5568(9) 0.4030(5) 0.067(3) Uani 1 1 d . U . . .
N00W N 0.1383(6) 0.8046(8) 0.4490(6) 0.070(3) Uani 1 1 d . U . . .
N011 N 0.2670(6) 0.4545(8) 0.4753(6) 0.066(3) Uani 1 1 d . U . . .
C0AA C 0.2669(12) 0.2620(12) 0.5488(11) 0.102(5) Uani 1 1 d . U . . .
C00X C 0.3135(7) 0.8240(8) 0.5373(7) 0.055(3) Uani 1 1 d . U . . .
C00Y C 0.3802(6) 0.8371(9) 0.4624(6) 0.051(3) Uani 1 1 d . U . . .
C00Z C 0.1108(6) 0.6899(9) 0.5483(6) 0.057(3) Uani 1 1 d . U . . .
H00Z H 0.0892 0.7389 0.5404 0.068 Uiso 1 1 calc R . . . .
C01A C 0.3696(6) 0.5352(8) 0.3748(6) 0.050(3) Uani 1 1 d . U . . .
C01B C 0.4180(7) 0.9040(9) 0.4638(7) 0.059(4) Uani 1 1 d . U . . .
H01B H 0.4050 0.9554 0.4752 0.071 Uiso 1 1 calc R . . . .
C01C C 0.2482(8) 0.3973(10) 0.3963(8) 0.076(4) Uani 1 1 d . U . . .
H01C H 0.2360 0.3899 0.3584 0.091 Uiso 1 1 calc R . . . .
C01D C 0.3056(7) 0.8402(9) 0.3424(6) 0.057(3) Uani 1 1 d . U . . .
H01D H 0.3443 0.8612 0.3547 0.068 Uiso 1 1 calc R . . . .
C01E C 0.3747(6) 0.6520(9) 0.3080(6) 0.050(3) Uani 1 1 d . U . . .
C01F C 0.2820(8) 0.5323(10) 0.7311(7) 0.068(4) Uani 1 1 d . U . . .
H01F H 0.2441 0.5438 0.7430 0.082 Uiso 1 1 calc R . . . .
C01I C 0.3513(7) 0.5530(10) 0.6627(6) 0.062(4) Uani 1 1 d . U . . .
C01J C 0.4207(7) 0.6659(10) 0.5611(6) 0.060(4) Uani 1 1 d . U . . .
H01J H 0.4519 0.6978 0.5489 0.072 Uiso 1 1 calc R . . . .
C01K C 0.3013(6) 0.7766(9) 0.3073(6) 0.055(3) Uani 1 1 d . U . . .
C01L C 0.2768(9) 0.3748(10) 0.4808(8) 0.077(4) Uani 1 1 d . U . . .
C01M C 0.4274(7) 0.6209(10) 0.2960(6) 0.058(4) Uani 1 1 d . U . . .
H01M H 0.4380 0.5668 0.3063 0.069 Uiso 1 1 calc R . . . .
C01N C 0.0975(7) 0.6302(9) 0.5859(6) 0.059(4) Uani 1 1 d . U . . .
H01N H 0.0670 0.6321 0.6097 0.070 Uiso 1 1 calc R . . . .
C01P C 0.4165(7) 0.4070(10) 0.3916(8) 0.069(4) Uani 1 1 d . U . . .
H01P H 0.4259 0.3536 0.3807 0.083 Uiso 1 1 calc R . . . .
C01Q C 0.2508(8) 0.7784(9) 0.5995(7) 0.064(4) Uani 1 1 d . U . . .
H01Q H 0.2134 0.7564 0.6070 0.077 Uiso 1 1 calc R . . . .
C01R C 0.4575(7) 0.7521(10) 0.4316(7) 0.061(4) Uani 1 1 d . U . . .
H01R H 0.4701 0.7008 0.4196 0.073 Uiso 1 1 calc R . . . .
C01S C 0.3551(7) 0.8468(9) 0.5776(7) 0.065(4) Uani 1 1 d . U . . .
H01S H 0.3909 0.8728 0.5696 0.078 Uiso 1 1 calc R . . . .
C01U C 0.1961(7) 0.7814(10) 0.3024(7) 0.064(3) Uani 1 1 d . U . . .
C01W C 0.4746(7) 0.8944(10) 0.4483(7) 0.073(5) Uani 1 1 d . U . . .
H01W H 0.5003 0.9401 0.4472 0.088 Uiso 1 1 calc R . . . .
C01X C 0.4513(7) 0.7454(10) 0.2532(6) 0.061(4) Uani 1 1 d . U . . .
H01X H 0.4770 0.7760 0.2329 0.074 Uiso 1 1 calc R . . . .
C01Y C 0.4209(6) 0.6328(10) 0.6105(7) 0.062(4) Uani 1 1 d . U . . .
H01Y H 0.4532 0.6366 0.6390 0.075 Uiso 1 1 calc R . . . .
C01Z C 0.2595(7) 0.9346(9) 0.4035(8) 0.065(3) Uani 1 1 d . U . . .
C02A C 0.2976(7) 0.5655(9) 0.6825(6) 0.058(3) Uani 1 1 d . U . . .
C02B C 0.3903(8) 0.5055(11) 0.6954(7) 0.071(4) Uani 1 1 d . U . . .
C02C C 0.2988(9) 0.5317(11) 0.2452(7) 0.083(5) Uani 1 1 d . U . . .
H02C H 0.3378 0.5362 0.2339 0.100 Uiso 1 1 calc R . . . .
C02D C 0.4667(7) 0.6676(10) 0.2682(7) 0.067(4) Uani 1 1 d . U . . .
H02D H 0.5037 0.6454 0.2600 0.081 Uiso 1 1 calc R . . . .
C02E C 0.1371(7) 0.4910(10) 0.6087(8) 0.067(3) Uani 1 1 d . U . . .
C02F C 0.2468(6) 0.7458(9) 0.2869(6) 0.059(4) Uani 1 1 d . U . . .
H02F H 0.2440 0.7008 0.2627 0.070 Uiso 1 1 calc R . . . .
C02G C 0.3452(8) 0.8316(10) 0.6330(7) 0.070(4) Uani 1 1 d . U . . .
H02G H 0.3746 0.8452 0.6625 0.084 Uiso 1 1 calc R . . . .
C02I C 0.2870(7) 0.9208(8) 0.4580(7) 0.061(3) Uani 1 1 d . U . . .
C02J C 0.2552(9) 1.0552(11) 0.4870(10) 0.090(5) Uani 1 1 d . U . . .
H02J H 0.2530 1.0951 0.5146 0.108 Uiso 1 1 calc R . . . .
C02K C 0.1296(8) 0.4859(12) 0.6637(8) 0.076(4) Uani 1 1 d . U . . .
C02L C 0.1195(7) 0.7005(11) 0.3817(8) 0.074(3) Uani 1 1 d . U . . .
C02M C 0.2297(8) 1.0085(10) 0.3921(9) 0.084(5) Uani 1 1 d . U . . .
H02M H 0.2103 1.0187 0.3564 0.101 Uiso 1 1 calc R . . . .
C02N C 0.1185(9) 0.7439(13) 0.2263(9) 0.094(5) Uani 1 1 d . U . . .
H02N H 0.1429 0.7683 0.2017 0.113 Uiso 1 1 calc R . . . .
C02O C 0.1003(8) 0.7773(12) 0.4115(9) 0.081(4) Uani 1 1 d . U . . .
C02P C 0.1386(9) 0.4175(12) 0.5831(9) 0.084(5) Uani 1 1 d . U . . .
C02Q C 0.2955(10) 0.3326(11) 0.5310(9) 0.088(4) Uani 1 1 d . U . . .
C02R C 0.1381(8) 0.7425(11) 0.2833(8) 0.079(4) Uani 1 1 d . U . . .
C02T C 0.2856(8) 0.9813(10) 0.4994(9) 0.079(4) Uani 1 1 d . U . . .
H02T H 0.3051 0.9719 0.5351 0.095 Uiso 1 1 calc R . . . .
C02U C 0.0628(9) 0.7092(15) 0.2062(10) 0.108(7) Uani 1 1 d . U . . .
H02U H 0.0489 0.7114 0.1683 0.130 Uiso 1 1 calc R . . . .
C02V C 0.3751(9) 0.4679(12) 0.7437(7) 0.085(5) Uani 1 1 d . U . . .
H02V H 0.4023 0.4321 0.7640 0.103 Uiso 1 1 calc R . . . .
C02W C 0.0290(9) 0.6719(15) 0.2424(9) 0.109(7) Uani 1 1 d . U . . .
H02W H -0.0089 0.6493 0.2293 0.131 Uiso 1 1 calc R . . . .
C02X C 0.2284(9) 1.0687(11) 0.4341(9) 0.090(5) Uani 1 1 d . U . . .
H02X H 0.2088 1.1190 0.4255 0.108 Uiso 1 1 calc R . . . .
C02Y C 0.1254(10) 0.4154(13) 0.6935(10) 0.103(6) Uani 1 1 d . U . . .
H02Y H 0.1217 0.4147 0.7315 0.124 Uiso 1 1 calc R . . . .
C02Z C 0.3473(11) 0.3535(12) 0.5644(9) 0.096(5) Uani 1 1 d . U . . .
C03A C 0.3426(13) 0.2478(14) 0.6300(12) 0.125(7) Uani 1 1 d . U . . .
H03A H 0.3559 0.2169 0.6616 0.151 Uiso 1 1 calc R . . . .
C03B C 0.1271(10) 0.3456(14) 0.6618(10) 0.109(6) Uani 1 1 d . U . . .
H03B H 0.1203 0.2951 0.6786 0.131 Uiso 1 1 calc R . . . .
C03D C 0.2491(11) 0.4979(18) 0.2110(10) 0.140(11) Uani 1 1 d . U . . .
H03D H 0.2550 0.4798 0.1754 0.168 Uiso 1 1 calc R . . . .
C03G C 0.0751(12) 0.9225(17) 0.4535(12) 0.136(9) Uani 1 1 d . U . . .
H03G H 0.0707 0.9769 0.4651 0.163 Uiso 1 1 calc R . . . .
C03I C 0.0466(10) 0.8176(16) 0.3953(11) 0.128(9) Uani 1 1 d . U . . .
H03I H 0.0182 0.7960 0.3674 0.153 Uiso 1 1 calc R . . . .
C03J C 0.0356(13) 0.891(2) 0.4212(15) 0.177(15) Uani 1 1 d . U . . .
H03J H -0.0025 0.9160 0.4139 0.213 Uiso 1 1 calc R . . . .
C03K C 0.1945(11) 0.491(2) 0.2276(11) 0.162(14) Uani 1 1 d . U . . .
H03K H 0.1620 0.4688 0.2043 0.195 Uiso 1 1 calc R . . . .
C010 C 0.3694(6) 0.5934(9) 0.6145(6) 0.051(3) Uani 1 1 d . U . . .
C012 C 0.3321(7) 0.5976(8) 0.3371(6) 0.052(3) Uani 1 1 d . U . . .
C013 C 0.2586(7) 0.8737(9) 0.3600(7) 0.061(3) Uani 1 1 d . U . . .
C014 C 0.3173(7) 0.8392(8) 0.4758(6) 0.054(3) Uani 1 1 d . U . . .
C015 C 0.4187(7) 0.5104(9) 0.4601(7) 0.063(4) Uani 1 1 d . U . . .
H015 H 0.4302 0.5285 0.4964 0.076 Uiso 1 1 calc R . . . .
C016 C 0.4358(7) 0.4351(9) 0.4447(7) 0.067(4) Uani 1 1 d . U . . .
H016 H 0.4604 0.4019 0.4696 0.081 Uiso 1 1 calc R . . . .
C017 C 0.2855(7) 0.5575(9) 0.2967(7) 0.057(3) Uani 1 1 d . U . . .
C018 C 0.1378(7) 0.5685(9) 0.5812(6) 0.056(3) Uani 1 1 d . U . . .
C019 C 0.3589(6) 0.7322(9) 0.2945(6) 0.054(3) Uani 1 1 d . U . . .
C020 C 0.2021(7) 0.8465(10) 0.3379(7) 0.066(4) Uani 1 1 d . U . . .
H020 H 0.1672 0.8732 0.3475 0.079 Uiso 1 1 calc R . . . .
C021 C 0.3998(7) 0.7797(10) 0.2667(6) 0.061(4) Uani 1 1 d . U . . .
H021 H 0.3909 0.8348 0.2579 0.073 Uiso 1 1 calc R . . . .
C022 C 0.0917(7) 0.6215(12) 0.4038(7) 0.070(4) Uani 1 1 d . U . . .
C023 C 0.3846(7) 0.4570(9) 0.3569(7) 0.060(3) Uani 1 1 d . U . . .
H023 H 0.3720 0.4403 0.3204 0.071 Uiso 1 1 calc R . . . .
C024 C 0.1266(9) 0.8775(11) 0.4730(9) 0.090(5) Uani 1 1 d . U . . .
H024 H 0.1533 0.8976 0.5027 0.109 Uiso 1 1 calc R . . . .
C025 C 0.1011(7) 0.7060(12) 0.3193(8) 0.077(4) Uani 1 1 d . U . . .
C026 C 0.2925(8) 0.7973(10) 0.6420(8) 0.074(4) Uani 1 1 d . U . . .
H026 H 0.2846 0.7864 0.6784 0.089 Uiso 1 1 calc R . . . .
C027 C 0.2674(9) 0.3369(11) 0.4319(8) 0.083(4) Uani 1 1 d . U . . .
H027 H 0.2729 0.2811 0.4242 0.099 Uiso 1 1 calc R . . . .
C028 C 0.4949(7) 0.8158(9) 0.4339(6) 0.059(4) Uani 1 1 d . U . . .
H028 H 0.5350 0.8088 0.4259 0.071 Uiso 1 1 calc R . . . .
C029 C 0.0482(8) 0.6671(13) 0.2942(9) 0.094(6) Uani 1 1 d . U . . .
H029 H 0.0255 0.6357 0.3167 0.113 Uiso 1 1 calc R . . . .
C030 C 0.1870(10) 0.5170(18) 0.2790(10) 0.143(11) Uani 1 1 d . U . . .
H030 H 0.1481 0.5124 0.2905 0.171 Uiso 1 1 calc R . . . .
C031 C 0.3209(9) 0.4844(12) 0.7603(8) 0.086(5) Uani 1 1 d . U . . .
H031 H 0.3105 0.4612 0.7933 0.103 Uiso 1 1 calc R . . . .
C032 C 0.1086(9) 0.4817(12) 0.4177(7) 0.080(4) Uani 1 1 d . U . . .
C033 C 0.0517(9) 0.4763(14) 0.4363(9) 0.097(6) Uani 1 1 d . U . . .
H033 H 0.0388 0.4253 0.4485 0.117 Uiso 1 1 calc R . . . .
C034 C 0.0346(8) 0.6223(13) 0.4221(7) 0.082(5) Uani 1 1 d . U . . .
H034 H 0.0115 0.6702 0.4243 0.099 Uiso 1 1 calc R . . . .
C035 C 0.0142(10) 0.5415(14) 0.4375(8) 0.099(6) Uani 1 1 d . U . . .
H035 H -0.0248 0.5347 0.4483 0.119 Uiso 1 1 calc R . . . .
C036 C 0.1381(9) 0.3445(12) 0.6071(9) 0.097(6) Uani 1 1 d . U . . .
H036 H 0.1447 0.2956 0.5883 0.116 Uiso 1 1 calc R . . . .
C037 C 0.3755(11) 0.3162(13) 0.6173(10) 0.111(5) Uani 1 1 d . U . . .
H037 H 0.4104 0.3361 0.6387 0.133 Uiso 1 1 calc R . . . .
C038 C 0.2903(13) 0.2243(14) 0.5969(11) 0.123(6) Uani 1 1 d . U . . .
H038 H 0.2692 0.1786 0.6084 0.147 Uiso 1 1 calc R . . . .
Cl2 Cl 0.3958(3) 0.4549(4) 0.1240(3) 0.0554(19) Uani 0.473(3) 1 d D U P A 1
Cl1 Cl 0.4511(4) 0.4217(6) 0.2309(4) 0.082(3) Uani 0.473(3) 1 d D U P A 1
C1 C 0.4497(12) 0.4634(16) 0.1706(11) 0.051(5) Uani 0.473(3) 1 d D U P A 1
H1A H 0.4556 0.5223 0.1769 0.061 Uiso 0.473(3) 1 calc R . P A 1
H1B H 0.4858 0.4436 0.1550 0.061 Uiso 0.473(3) 1 calc R . P A 1
Cl3 Cl 0.3910(14) 0.3754(17) 0.2220(13) 0.030(7) Uani 0.080(3) 1 d D U P B 4
Cl4 Cl 0.3204(13) 0.2697(18) 0.2759(13) 0.029(7) Uani 0.080(3) 1 d D U P B 4
C2 C 0.3860(17) 0.300(5) 0.261(4) 0.023(11) Uani 0.080(3) 1 d D U P B 4
H2A H 0.4109 0.3124 0.2954 0.028 Uiso 0.080(3) 1 calc R . P B 4
H2B H 0.4049 0.2538 0.2438 0.028 Uiso 0.080(3) 1 calc R . P B 4
Cl5 Cl 0.2790(8) 0.3214(8) 0.2503(6) 0.064(4) Uani 0.245(3) 1 d D U P C 2
Cl6 Cl 0.2253(7) 0.1952(8) 0.3054(6) 0.055(4) Uani 0.245(3) 1 d D U P C 2
C3 C 0.2757(18) 0.2300(18) 0.268(2) 0.048(8) Uani 0.245(3) 1 d D U P C 2
H3A H 0.3154 0.2162 0.2873 0.057 Uiso 0.245(3) 1 calc R . P C 2
H3B H 0.2713 0.1977 0.2337 0.057 Uiso 0.245(3) 1 calc R . P C 2
Cl7 Cl 0.090(2) 0.326(3) 0.281(2) 0.092(12) Uani 0.101(3) 1 d D U P D 5
Cl8 Cl 0.0149(18) 0.462(2) 0.2844(19) 0.064(11) Uani 0.101(3) 1 d D U P D 5
C4 C 0.045(6) 0.390(6) 0.252(2) 0.080(15) Uani 0.101(3) 1 d D U P D 5
H4A H 0.0115 0.3584 0.2321 0.096 Uiso 0.101(3) 1 calc R . P D 5
H4B H 0.0663 0.4159 0.2232 0.096 Uiso 0.101(3) 1 calc R . P D 5
Cl9 Cl 0.0208(16) 0.428(3) 0.2876(14) 0.053(9) Uani 0.101(3) 1 d D U P E 3
Cl10 Cl -0.0546(13) 0.4838(19) 0.1944(12) 0.046(7) Uani 0.101(3) 1 d D U P E 3
C5 C 0.005(4) 0.438(8) 0.2242(17) 0.055(12) Uani 0.101(3) 1 d D U P E 3
H5A H 0.0042 0.3822 0.2089 0.066 Uiso 0.101(3) 1 calc R . P E 3
H5B H 0.0400 0.4652 0.2110 0.066 Uiso 0.101(3) 1 calc R . P E 3
S2 S 0.1328(7) 1.0566(11) 0.5919(6) 0.138(6) Uani 0.441(6) 1 d D U P F 2
F8 F 0.0465(12) 0.961(2) 0.6105(15) 0.173(11) Uani 0.441(6) 1 d D U P F 2
F11 F 0.1286(16) 0.9051(17) 0.5911(13) 0.186(11) Uani 0.441(6) 1 d D U P F 2
F12 F 0.1234(16) 0.954(2) 0.6720(11) 0.180(11) Uani 0.441(6) 1 d D U P F 2
O2A O 0.1143(11) 1.1139(16) 0.6231(10) 0.108(8) Uani 0.441(6) 1 d D U P F 2
O13 O 0.1093(15) 1.067(2) 0.5340(9) 0.146(10) Uani 0.441(6) 1 d D U P F 2
O16 O 0.1969(11) 1.028(2) 0.5962(15) 0.172(11) Uani 0.441(6) 1 d D U P F 2
C10 C 0.1056(14) 0.9699(17) 0.6132(13) 0.159(9) Uani 0.441(6) 1 d D U P F 2
S3 S -0.0399(6) 0.8142(8) 0.5303(7) 0.177(6) Uani 0.559(6) 1 d D U P F 1
F7 F -0.0870(10) 0.8467(14) 0.6173(11) 0.164(9) Uani 0.559(6) 1 d D U P F 1
F13 F -0.1323(10) 0.7564(16) 0.5610(12) 0.183(10) Uani 0.559(6) 1 d D U P F 1
F14 F -0.0516(11) 0.7218(14) 0.6148(12) 0.183(9) Uani 0.559(6) 1 d D U P F 1
O6 O -0.0354(10) 0.7423(14) 0.5080(13) 0.152(9) Uani 0.559(6) 1 d D U P F 1
O12 O -0.0789(14) 0.8736(17) 0.4981(13) 0.200(11) Uani 0.559(6) 1 d D U P F 1
O15 O 0.0130(11) 0.8510(18) 0.5626(14) 0.182(11) Uani 0.559(6) 1 d D U P F 1
C16 C -0.0802(12) 0.7874(18) 0.5815(11) 0.171(8) Uani 0.559(6) 1 d D U P F 1
S005 S 0.5405(2) 0.8461(3) 0.6096(2) 0.0813(14) Uani 1 1 d D U . . .
F00G F 0.6036(5) 0.8896(7) 0.5331(5) 0.104(3) Uani 1 1 d D U . . .
F00U F 0.6511(5) 0.8236(8) 0.5999(6) 0.130(4) Uani 1 1 d D U . . .
F00V F 0.6245(6) 0.9512(8) 0.6125(6) 0.130(4) Uani 1 1 d D U . . .
O1 O 0.5514(8) 0.8278(12) 0.6615(7) 0.155(6) Uani 1 1 d D U . . .
O01H O 0.4967(6) 0.9057(9) 0.5874(6) 0.114(4) Uani 1 1 d D U . . .
O01V O 0.5305(7) 0.7692(9) 0.5760(7) 0.127(5) Uani 1 1 d D U . . .
C02S C 0.6057(9) 0.8729(12) 0.5872(8) 0.099(4) Uani 1 1 d D U . . .

loop_
_atom_site_aniso_label
_atom_site_aniso_U_11
_atom_site_aniso_U_22
_atom_site_aniso_U_33
_atom_site_aniso_U_23
_atom_site_aniso_U_13
_atom_site_aniso_U_12
Fe01 0.0534(13) 0.0430(12) 0.0514(14) -0.0003(10) 0.0108(10) 0.0016(10)
Fe02 0.0506(13) 0.0432(13) 0.0570(15) -0.0025(10) 0.0157(10) 0.0013(10)
Fe03 0.0493(13) 0.0520(14) 0.0629(16) 0.0008(11) 0.0150(11) 0.0009(10)
Fe04 0.0517(13) 0.0589(15) 0.0657(17) -0.0014(12) 0.0184(11) -0.0059(11)
F00E 0.107(8) 0.071(6) 0.093(6) -0.004(5) 0.037(6) -0.005(6)
F00F 0.104(7) 0.088(6) 0.088(7) 0.016(5) 0.033(6) 0.026(5)
F00H 0.082(7) 0.110(7) 0.090(7) -0.005(5) 0.020(6) 0.008(6)
F00I 0.078(6) 0.140(9) 0.079(7) 0.023(6) 0.014(5) 0.053(6)
F00P 0.149(9) 0.061(6) 0.154(10) 0.009(6) 0.068(7) 0.005(6)
F008 0.079(6) 0.048(4) 0.067(5) 0.003(4) 0.025(4) 0.003(4)
F009 0.060(5) 0.077(6) 0.059(5) 0.000(4) 0.013(4) 0.013(4)
O00 0.044(4) 0.039(4) 0.053(4) -0.004(3) 0.016(3) -0.001(3)
O00A 0.044(4) 0.045(4) 0.044(4) -0.001(3) 0.011(3) 0.002(3)
O00B 0.046(4) 0.038(4) 0.059(5) -0.001(3) 0.015(3) 0.006(3)
O00C 0.042(4) 0.064(5) 0.059(5) 0.001(4) 0.016(3) -0.002(3)
N00J 0.061(5) 0.048(6) 0.061(5) -0.011(4) 0.015(4) -0.004(4)
N00K 0.051(5) 0.054(5) 0.047(7) 0.000(4) 0.006(4) 0.000(3)
N00L 0.052(5) 0.048(5) 0.050(6) -0.007(4) 0.015(4) 0.001(4)
N00M 0.045(4) 0.056(6) 0.044(5) -0.005(4) 0.006(3) 0.006(4)
N00N 0.048(5) 0.050(5) 0.062(6) -0.004(4) 0.016(4) 0.002(4)
N00O 0.048(5) 0.060(6) 0.046(4) 0.002(4) 0.005(3) 0.006(4)
N00Q 0.051(6) 0.048(5) 0.057(5) 0.001(4) 0.014(4) 0.004(4)
N00R 0.074(7) 0.051(5) 0.067(5) -0.004(4) 0.024(5) -0.008(4)
N00S 0.065(5) 0.076(8) 0.066(6) -0.010(5) 0.017(4) -0.010(5)
N00T 0.060(5) 0.086(6) 0.060(8) -0.006(5) 0.022(5) -0.015(4)
N00W 0.059(6) 0.068(6) 0.087(7) 0.008(5) 0.023(5) 0.012(5)
N011 0.079(8) 0.050(5) 0.072(5) -0.004(4) 0.022(5) 0.006(4)
C0AA 0.136(10) 0.053(8) 0.131(11) 0.011(7) 0.076(8) 0.029(7)
C00X 0.061(6) 0.039(7) 0.068(5) -0.007(4) 0.016(4) 0.002(5)
C00Y 0.049(5) 0.052(5) 0.054(8) -0.003(5) 0.009(5) -0.001(4)
C00Z 0.047(6) 0.061(7) 0.063(8) -0.003(5) 0.010(6) 0.003(5)
C01A 0.050(6) 0.044(5) 0.059(5) 0.002(4) 0.016(4) -0.001(4)
C01B 0.058(6) 0.056(6) 0.066(10) -0.011(6) 0.019(6) -0.008(5)
C01C 0.093(11) 0.054(6) 0.088(7) -0.009(5) 0.045(6) -0.020(6)
C01D 0.047(6) 0.060(7) 0.065(8) 0.013(6) 0.008(5) 0.013(5)
C01E 0.051(5) 0.053(5) 0.045(7) 0.001(5) 0.009(5) -0.003(4)
C01F 0.067(8) 0.085(10) 0.053(7) -0.001(6) 0.009(6) 0.008(7)
C01I 0.057(6) 0.078(8) 0.051(6) 0.000(6) 0.007(4) 0.018(5)
C01J 0.050(6) 0.081(9) 0.049(6) -0.006(6) 0.004(4) 0.005(5)
C01K 0.051(5) 0.064(7) 0.051(7) 0.020(5) 0.015(4) 0.007(4)
C01L 0.101(11) 0.045(5) 0.092(7) -0.002(4) 0.046(6) 0.012(6)
C01M 0.057(6) 0.067(7) 0.051(9) 0.009(6) 0.014(6) 0.005(5)
C01N 0.057(7) 0.063(7) 0.058(8) -0.006(5) 0.016(6) -0.001(5)
C01P 0.065(9) 0.059(7) 0.088(8) 0.010(6) 0.030(6) 0.007(6)
C01Q 0.081(8) 0.050(9) 0.067(6) -0.009(5) 0.025(5) -0.007(6)
C01R 0.053(6) 0.066(7) 0.064(10) -0.007(6) 0.014(6) -0.004(5)
C01S 0.069(7) 0.057(9) 0.070(6) -0.017(6) 0.015(5) -0.008(6)
C01U 0.049(5) 0.073(7) 0.072(8) 0.020(6) 0.013(5) 0.014(5)
C01W 0.059(7) 0.069(7) 0.095(13) -0.022(7) 0.027(7) -0.016(5)
C01X 0.057(7) 0.071(7) 0.058(9) 0.010(6) 0.015(6) 0.001(5)
C01Y 0.040(5) 0.092(9) 0.053(6) 0.003(6) -0.005(5) 0.007(6)
C01Z 0.053(7) 0.052(6) 0.094(7) 0.011(5) 0.031(5) 0.002(5)
C02A 0.056(6) 0.068(8) 0.048(6) -0.009(5) 0.002(5) 0.010(5)
C02B 0.071(6) 0.087(10) 0.053(7) 0.000(6) 0.002(5) 0.026(6)
C02C 0.083(9) 0.100(13) 0.071(7) -0.029(8) 0.028(6) -0.024(8)
C02D 0.061(7) 0.073(7) 0.072(10) 0.012(7) 0.026(7) 0.007(6)
C02E 0.050(8) 0.071(6) 0.083(7) 0.007(4) 0.022(6) 0.001(5)
C02F 0.048(5) 0.068(8) 0.060(8) 0.014(6) 0.011(5) 0.008(5)
C02G 0.082(8) 0.060(9) 0.071(7) -0.017(6) 0.018(6) -0.001(7)
C02I 0.050(7) 0.042(5) 0.095(7) 0.005(4) 0.031(5) -0.002(4)
C02J 0.099(12) 0.050(7) 0.127(11) 0.000(7) 0.038(8) 0.006(7)
C02K 0.058(10) 0.093(7) 0.082(7) 0.009(5) 0.022(6) 0.009(6)
C02L 0.048(5) 0.087(6) 0.089(6) 0.007(5) 0.014(4) 0.003(4)
C02M 0.078(10) 0.059(7) 0.119(10) 0.013(6) 0.034(8) 0.013(6)
C02N 0.067(8) 0.121(14) 0.092(8) 0.009(7) 0.000(6) 0.012(8)
C02O 0.058(7) 0.090(7) 0.097(8) 0.002(6) 0.020(5) 0.010(5)
C02P 0.087(12) 0.074(6) 0.096(7) 0.001(5) 0.035(7) -0.004(6)
C02Q 0.121(9) 0.056(7) 0.097(8) 0.002(5) 0.059(6) 0.031(6)
C02R 0.051(6) 0.098(10) 0.089(7) 0.010(6) 0.010(5) 0.012(6)
C02T 0.086(11) 0.046(6) 0.110(9) -0.004(6) 0.033(7) -0.001(6)
C02U 0.078(9) 0.144(17) 0.098(10) 0.021(9) -0.007(7) -0.003(10)
C02V 0.085(8) 0.112(12) 0.058(8) 0.018(8) 0.005(6) 0.037(8)
C02W 0.066(9) 0.159(18) 0.098(9) 0.030(9) -0.013(7) -0.004(10)
C02X 0.088(12) 0.057(8) 0.131(10) 0.005(7) 0.041(8) 0.009(7)
C02Y 0.110(16) 0.101(8) 0.104(10) 0.017(6) 0.040(9) 0.011(8)
C02Z 0.125(9) 0.073(8) 0.101(9) 0.009(6) 0.056(7) 0.030(6)
C03A 0.160(14) 0.085(11) 0.143(13) 0.027(9) 0.068(10) 0.042(9)
C03B 0.122(17) 0.098(9) 0.115(10) 0.016(7) 0.050(10) 0.004(9)
C03D 0.100(10) 0.23(3) 0.098(11) -0.083(14) 0.036(8) -0.056(12)
C03G 0.118(13) 0.126(12) 0.16(2) -0.020(12) 0.009(12) 0.057(11)
C03I 0.084(9) 0.143(13) 0.153(17) -0.016(12) -0.003(10) 0.044(9)
C03J 0.125(14) 0.170(16) 0.23(3) -0.062(18) -0.023(15) 0.077(13)
C03K 0.102(11) 0.28(4) 0.111(12) -0.101(17) 0.037(9) -0.074(14)
C010 0.036(5) 0.067(7) 0.049(5) -0.004(5) -0.003(4) 0.015(5)
C012 0.058(5) 0.048(5) 0.055(5) -0.004(4) 0.019(4) 0.000(4)
C013 0.054(6) 0.053(6) 0.078(7) 0.020(5) 0.018(5) 0.014(5)
C014 0.057(5) 0.043(5) 0.065(6) -0.006(4) 0.016(4) 0.001(4)
C015 0.067(9) 0.057(6) 0.067(7) 0.011(5) 0.013(6) 0.013(6)
C016 0.067(9) 0.055(7) 0.085(8) 0.013(5) 0.026(7) 0.008(6)
C017 0.062(5) 0.052(7) 0.058(6) -0.006(5) 0.012(4) -0.003(5)
C018 0.053(6) 0.063(6) 0.053(7) -0.008(5) 0.011(5) -0.002(4)
C019 0.053(5) 0.058(6) 0.050(8) 0.003(5) 0.008(5) 0.001(4)
C020 0.053(6) 0.067(7) 0.079(9) 0.018(6) 0.015(5) 0.019(5)
C021 0.055(6) 0.068(7) 0.061(9) 0.013(6) 0.012(6) 0.002(5)
C022 0.057(6) 0.094(6) 0.060(9) -0.005(5) 0.009(5) -0.011(4)
C023 0.062(8) 0.047(6) 0.074(8) 0.002(5) 0.027(6) -0.003(5)
C024 0.088(10) 0.077(8) 0.111(12) -0.003(8) 0.034(8) 0.019(7)
C025 0.042(6) 0.103(10) 0.086(6) 0.013(5) 0.008(4) 0.014(6)
C026 0.084(8) 0.074(10) 0.067(7) -0.017(6) 0.023(6) -0.008(7)
C027 0.114(12) 0.051(6) 0.093(8) -0.006(5) 0.054(7) -0.006(6)
C028 0.049(6) 0.072(7) 0.060(10) -0.015(6) 0.017(6) -0.008(5)
C029 0.052(7) 0.134(14) 0.095(9) 0.023(8) -0.003(6) 0.001(8)
C030 0.084(9) 0.24(3) 0.106(10) -0.081(14) 0.027(7) -0.049(11)
C031 0.090(8) 0.112(12) 0.057(8) 0.007(8) 0.010(7) 0.029(8)
C032 0.085(8) 0.096(8) 0.062(11) -0.010(7) 0.018(7) -0.033(6)
C033 0.095(9) 0.111(10) 0.091(14) -0.016(9) 0.034(9) -0.038(7)
C034 0.059(7) 0.122(10) 0.067(11) -0.019(8) 0.011(7) -0.021(6)
C035 0.089(10) 0.125(10) 0.086(14) -0.018(9) 0.025(9) -0.029(7)
C036 0.108(15) 0.078(8) 0.113(10) 0.010(6) 0.051(9) 0.004(7)
C037 0.139(12) 0.090(10) 0.113(10) 0.021(8) 0.056(8) 0.048(8)
C038 0.163(13) 0.076(11) 0.142(12) 0.024(8) 0.070(9) 0.036(9)
Cl2 0.056(4) 0.039(4) 0.074(5) 0.003(3) 0.018(3) -0.002(3)
Cl1 0.091(6) 0.084(6) 0.074(5) 0.020(4) 0.023(4) 0.035(5)
C1 0.059(8) 0.037(9) 0.059(7) -0.005(6) 0.016(6) 0.008(7)
Cl3 0.035(10) 0.026(9) 0.030(10) -0.003(7) 0.003(8) 0.004(7)
Cl4 0.029(9) 0.034(10) 0.025(10) -0.007(8) 0.003(7) 0.001(7)
C2 0.025(12) 0.022(13) 0.022(14) -0.006(9) 0.001(8) 0.005(7)
Cl5 0.098(8) 0.046(6) 0.054(7) -0.010(5) 0.029(6) -0.010(5)
Cl6 0.070(7) 0.054(6) 0.042(6) -0.015(5) 0.011(5) -0.023(5)
C3 0.053(11) 0.047(9) 0.044(12) -0.004(7) 0.004(8) -0.007(7)
Cl7 0.088(14) 0.089(14) 0.099(15) 0.004(8) 0.011(9) -0.002(9)
Cl8 0.055(13) 0.066(13) 0.071(14) -0.001(8) 0.003(8) -0.014(8)
C4 0.081(17) 0.078(16) 0.081(16) -0.005(8) 0.010(9) -0.005(9)
Cl9 0.046(11) 0.056(12) 0.058(10) -0.001(7) 0.006(7) -0.008(9)
Cl10 0.045(9) 0.047(10) 0.046(10) -0.004(8) 0.012(7) -0.007(7)
C5 0.053(13) 0.056(16) 0.058(12) -0.002(8) 0.007(7) -0.001(9)
S2 0.103(9) 0.207(15) 0.098(11) 0.056(10) -0.015(8) 0.008(9)
F8 0.150(15) 0.18(2) 0.19(2) 0.034(17) 0.026(13) 0.015(12)
F11 0.20(2) 0.213(18) 0.15(2) 0.059(14) 0.035(17) 0.043(14)
F12 0.18(2) 0.22(2) 0.146(16) 0.058(13) 0.024(13) 0.014(17)
O2A 0.061(14) 0.174(17) 0.082(14) 0.068(11) -0.024(10) -0.014(11)
O13 0.13(2) 0.20(2) 0.104(12) 0.046(12) -0.017(10) 0.026(17)
O16 0.119(12) 0.26(3) 0.14(2) 0.084(18) 0.000(11) 0.025(12)
C10 0.141(15) 0.197(16) 0.140(16) 0.052(12) 0.022(13) 0.013(11)
S3 0.098(8) 0.141(10) 0.291(16) -0.079(9) 0.016(8) 0.021(7)
F7 0.087(14) 0.153(15) 0.246(19) -0.072(13) -0.013(12) 0.024(11)
F13 0.105(12) 0.171(18) 0.27(2) -0.068(15) -0.002(12) -0.006(11)
F14 0.115(15) 0.143(14) 0.28(2) -0.089(12) -0.018(13) 0.003(11)
O6 0.050(12) 0.121(13) 0.28(2) -0.075(13) 0.009(13) 0.011(10)
O12 0.147(19) 0.152(16) 0.30(2) -0.074(14) 0.004(15) 0.038(13)
O15 0.111(13) 0.150(19) 0.28(2) -0.062(16) 0.012(13) -0.005(12)
C16 0.085(12) 0.148(15) 0.276(17) -0.084(11) 0.004(10) 0.010(10)
S005 0.074(3) 0.087(3) 0.087(4) -0.016(3) 0.025(3) -0.011(2)
F00G 0.116(8) 0.096(8) 0.104(7) 0.014(5) 0.032(6) -0.004(6)
F00U 0.078(6) 0.134(9) 0.183(12) 0.053(8) 0.034(7) 0.006(6)
F00V 0.138(10) 0.120(8) 0.128(9) 0.014(6) -0.001(7) -0.025(6)
O1 0.143(13) 0.208(15) 0.115(7) 0.020(7) 0.024(7) -0.036(10)
O01H 0.088(8) 0.119(9) 0.139(11) -0.006(7) 0.030(7) 0.007(6)
O01V 0.116(11) 0.105(8) 0.156(11) -0.014(7) -0.001(9) -0.006(7)
C02S 0.079(7) 0.115(9) 0.105(8) 0.017(6) 0.019(6) 0.001(5)

loop_
_atom_type_symbol
_atom_type_description
_atom_type_scat_dispersion_real
_atom_type_scat_dispersion_imag
_atom_type_scat_source
C C 0.0181 0.0091 'International Tables Vol C Tables 4.2.6.8 and 6.1.1.4'
H H 0.0000 0.0000 'International Tables Vol C Tables 4.2.6.8 and 6.1.1.4'
Cl Cl 0.3639 0.7018 'International Tables Vol C Tables 4.2.6.8 and 6.1.1.4'
F F 0.0727 0.0534 'International Tables Vol C Tables 4.2.6.8 and 6.1.1.4'
Fe Fe -1.1336 3.1974 'International Tables Vol C Tables 4.2.6.8 and 6.1.1.4'
N N 0.0311 0.0180 'International Tables Vol C Tables 4.2.6.8 and 6.1.1.4'
O O 0.0492 0.0322 'International Tables Vol C Tables 4.2.6.8 and 6.1.1.4'
S S 0.3331 0.5567 'International Tables Vol C Tables 4.2.6.8 and 6.1.1.4'

loop_
_geom_angle_atom_site_label_1
_geom_angle_atom_site_label_2
_geom_angle_atom_site_label_3
_geom_angle
O00 Fe01 O00B 81.3(3)
O00 Fe01 N00K 152.7(4)
O00 Fe01 N00O 83.9(4)
O00 Fe01 N00Q 104.6(4)
O00A Fe01 O00 83.9(4)
O00A Fe01 O00B 91.2(4)
O00A Fe01 N00K 109.5(4)
O00A Fe01 N00O 157.1(4)
O00A Fe01 N00Q 74.5(4)
O00B Fe01 N00K 74.9(4)
O00B Fe01 N00Q 163.6(4)
N00K Fe01 N00Q 102.0(4)
N00O Fe01 O00B 105.9(4)
N00O Fe01 N00K 89.9(5)
N00O Fe01 N00Q 90.1(5)
F008 Fe02 O00 179.4(4)
F008 Fe02 N00L 92.2(4)
F008 Fe02 N00M 92.0(4)
F008 Fe02 N011 93.2(5)
O00 Fe02 N00L 87.3(4)
O00 Fe02 N00M 88.5(4)
O00 Fe02 N011 86.7(5)
N00L Fe02 N00M 119.8(4)
N00L Fe02 N011 121.5(5)
N011 Fe02 N00M 118.1(5)
O00 Fe03 O00C 81.1(4)
O00 Fe03 N00J 103.1(4)
O00 Fe03 N00N 84.2(4)
O00 Fe03 N00W 152.1(5)
O00B Fe03 O00 83.9(3)
O00B Fe03 O00C 92.0(4)
O00B Fe03 N00J 74.4(4)
O00B Fe03 N00N 156.9(5)
O00B Fe03 N00W 109.7(5)
O00C Fe03 N00J 165.0(4)
O00C Fe03 N00N 105.5(4)
O00C Fe03 N00W 74.3(5)
N00N Fe03 N00J 89.3(5)
N00N Fe03 N00W 89.7(5)
N00W Fe03 N00J 104.1(5)
O00 Fe04 O00A 81.3(3)
O00 Fe04 N00R 83.1(4)
O00 Fe04 N00S 152.6(5)
O00 Fe04 N00T 103.9(4)
O00A Fe04 N00R 104.7(4)
O00A Fe04 N00S 75.1(4)
O00A Fe04 N00T 164.1(5)
O00C Fe04 O00 82.8(4)
O00C Fe04 O00A 91.4(4)
O00C Fe04 N00R 156.7(5)
O00C Fe04 N00S 111.1(5)
O00C Fe04 N00T 74.7(5)
N00R Fe04 N00S 89.6(5)
N00R Fe04 N00T 90.9(5)
N00S Fe04 N00T 102.5(5)
Fe01 O00 Fe04 96.4(4)
Fe02 O00 Fe01 120.0(4)
Fe02 O00 Fe03 120.6(4)
Fe02 O00 Fe04 120.2(4)
Fe03 O00 Fe01 96.8(4)
Fe03 O00 Fe04 97.2(4)
Fe01 O00A Fe04 98.2(4)
C012 O00A Fe01 122.3(8)
C012 O00A Fe04 116.2(8)
Fe03 O00B Fe01 97.9(4)
C014 O00B Fe01 114.7(8)
C014 O00B Fe03 122.5(8)
Fe04 O00C Fe03 98.8(4)
C02L O00C Fe03 114.8(10)
C02L O00C Fe04 123.3(10)
C00X N00J Fe03 113.2(10)
C01Q N00J Fe03 126.4(10)
C01Q N00J C00X 118.0(14)
C00Y N00K Fe01 114.1(9)
C00Y N00K C01R 121.0(12)
C01R N00K Fe01 125.0(10)
N00N N00L Fe02 117.7(8)
C018 N00L Fe02 132.2(10)
C018 N00L N00N 108.4(11)
N00O N00M Fe02 115.3(8)
C010 N00M Fe02 133.6(11)
C010 N00M N00O 110.0(11)
N00L N00N Fe03 122.0(8)
C00Z N00N Fe03 130.2(10)
C00Z N00N N00L 107.6(12)
N00M N00O Fe01 124.1(8)
C01J N00O Fe01 131.3(10)
C01J N00O N00M 104.5(11)
C01A N00Q Fe01 113.3(9)
C01A N00Q C015 120.7(13)
C015 N00Q Fe01 124.0(11)
N011 N00R Fe04 121.9(10)
N011 N00R C01C 107.3(14)
C01C N00R Fe04 130.6(13)
C017 N00S Fe04 115.8(11)
C030 N00S Fe04 126.1(14)
C030 N00S C017 118.1(16)
C022 N00T Fe04 115.1(11)
C022 N00T C032 119.3(15)
C032 N00T Fe04 124.4(13)
C02O N00W Fe03 115.7(12)
C02O N00W C024 118.6(16)
C024 N00W Fe03 125.5(14)
N00R N011 Fe02 119.2(10)
N00R N011 C01L 107.6(14)
C01L N011 Fe02 131.9(12)
F00P C0AA C02Q 116(2)
F00P C0AA C038 125(2)
C038 C0AA C02Q 119(3)
N00J C00X C014 112.9(13)
C01S C00X N00J 122.2(16)
C01S C00X C014 124.7(15)
N00K C00Y C01B 120.2(13)
N00K C00Y C014 115.1(12)
C01B C00Y C014 124.7(13)
N00N C00Z H00Z 125.9
N00N C00Z C01N 108.1(13)
C01N C00Z H00Z 125.9
N00Q C01A C012 116.3(12)
N00Q C01A C023 120.8(14)
C023 C01A C012 122.9(14)
C00Y C01B H01B 120.6
C01W C01B C00Y 118.9(15)
C01W C01B H01B 120.6
N00R C01C H01C 124.9
N00R C01C C027 110.2(18)
C027 C01C H01C 124.9
C01K C01D H01D 118.7
C013 C01D H01D 118.7
C013 C01D C01K 122.5(16)
C01M C01E C012 118.8(13)
C01M C01E C019 120.7(14)
C019 C01E C012 120.5(13)
C02A C01F H01F 120.5
C031 C01F H01F 120.5
C031 C01F C02A 119.0(17)
C02A C01I C02B 114.1(16)
C02A C01I C010 124.0(14)
C02B C01I C010 121.5(15)
N00O C01J H01J 126.1
C01Y C01J N00O 107.8(14)
C01Y C01J H01J 126.1
C01D C01K C02F 121.2(14)
C01D C01K C019 119.8(14)
C02F C01K C019 118.8(14)
N011 C01L C02Q 126.2(17)
N011 C01L C027 110.9(17)
C027 C01L C02Q 122.9(17)
C01E C01M H01M 119.7
C01E C01M C02D 120.7(15)
C02D C01M H01M 119.7
C00Z C01N H01N 127.1
C018 C01N C00Z 105.8(14)
C018 C01N H01N 127.1
C016 C01P H01P 120.8
C023 C01P H01P 120.8
C023 C01P C016 118.5(16)
N00J C01Q H01Q 118.9
N00J C01Q C026 122.3(16)
C026 C01Q H01Q 118.9
N00K C01R H01R 120.3
C028 C01R N00K 119.4(15)
C028 C01R H01R 120.3
C00X C01S H01S 120.4
C00X C01S C02G 119.2(16)
C02G C01S H01S 120.4
C02F C01U C02R 116.9(16)
C02F C01U C020 119.0(16)
C020 C01U C02R 123.8(15)
C01B C01W H01W 119.9
C01B C01W C028 120.1(15)
C028 C01W H01W 119.9
C02D C01X H01X 119.4
C021 C01X H01X 119.4
C021 C01X C02D 121.2(15)
C01J C01Y H01Y 124.7
C01J C01Y C010 110.6(14)
C010 C01Y H01Y 124.7
C02I C01Z C013 123.0(14)
C02M C01Z C02I 118.1(17)
C02M C01Z C013 118.7(17)
F009 C02A C01F 117.6(13)
C01I C02A F009 118.1(14)
C01I C02A C01F 124.3(15)
F00I C02B C01I 119.2(16)
F00I C02B C02V 117.4(14)
C01I C02B C02V 123.0(16)
C03D C02C H02C 122.6
C017 C02C H02C 122.6
C017 C02C C03D 114.7(17)
C01M C02D H02D 120.2
C01X C02D C01M 119.5(15)
C01X C02D H02D 120.2
C02K C02E C018 121.3(17)
C02P C02E C02K 114.1(18)
C02P C02E C018 124.4(18)
C01K C02F C01U 118.3(16)
C01K C02F H02F 120.8
C01U C02F H02F 120.8
C01S C02G H02G 121.2
C026 C02G C01S 117.7(17)
C026 C02G H02G 121.2
C01Z C02I C02T 121.1(15)
C01Z C02I C014 122.2(14)
C02T C02I C014 116.7(16)
C02T C02J H02J 120.4
C02X C02J H02J 120.4
C02X C02J C02T 119.2(19)
F00H C02K C02E 118.3(17)
F00H C02K C02Y 115.4(19)
C02Y C02K C02E 126(2)
O00C C02L C02O 107.4(15)
O00C C02L C022 104.2(14)
O00C C02L C025 113.0(14)
C02O C02L C022 111.8(15)
C025 C02L C02O 111.4(15)
C025 C02L C022 108.9(15)
C01Z C02M H02M 119.9
C01Z C02M C02X 120(2)
C02X C02M H02M 119.9
C02R C02N H02N 120.0
C02U C02N H02N 120.0
C02U C02N C02R 120(2)
N00W C02O C02L 115.9(16)
N00W C02O C03I 122(2)
C03I C02O C02L 122(2)
F00E C02P C02E 117.7(17)
C036 C02P F00E 115.8(18)
C036 C02P C02E 126(2)
C0AA C02Q C01L 124(2)
C02Z C02Q C0AA 113(2)
C02Z C02Q C01L 122(2)
C02N C02R C01U 117.8(17)
C025 C02R C01U 122.9(18)
C025 C02R C02N 119.3(18)
C02I C02T H02T 120.1
C02J C02T C02I 120(2)
C02J C02T H02T 120.1
C02N C02U H02U 120.5
C02W C02U C02N 119(2)
C02W C02U H02U 120.5
C02B C02V H02V 120.7
C031 C02V C02B 118.5(17)
C031 C02V H02V 120.7
C02U C02W H02W 119.5
C029 C02W C02U 121(2)
C029 C02W H02W 119.5
C02J C02X C02M 121.5(18)
C02J C02X H02X 119.3
C02M C02X H02X 119.3
C02K C02Y H02Y 123.6
C02K C02Y C03B 113(2)
C03B C02Y H02Y 123.6
F00F C02Z C037 109(2)
C02Q C02Z F00F 120.4(19)
C02Q C02Z C037 130(2)
C037 C03A H03A 119.4
C037 C03A C038 121(3)
C038 C03A H03A 119.4
C02Y C03B H03B 117.6
C02Y C03B C036 125(2)
C036 C03B H03B 117.6
C02C C03D H03D 119.0
C03K C03D C02C 122(2)
C03K C03D H03D 119.0
C03J C03G H03G 120.2
C03J C03G C024 120(3)
C024 C03G H03G 120.2
C02O C03I H03I 120.9
C02O C03I C03J 118(2)
C03J C03I H03I 120.9
C03G C03J C03I 121(3)
C03G C03J H03J 119.7
C03I C03J H03J 119.7
C03D C03K H03K 120.9
C03D C03K C030 118(2)
C030 C03K H03K 120.9
N00M C010 C01I 125.8(14)
N00M C010 C01Y 107.0(14)
C01Y C010 C01I 127.1(14)
O00A C012 C01A 102.4(11)
O00A C012 C01E 113.7(11)
O00A C012 C017 106.1(11)
C01E C012 C01A 109.8(12)
C017 C012 C01A 112.8(12)
C017 C012 C01E 111.6(13)
C01D C013 C01Z 125.9(16)
C01D C013 C020 117.8(17)
C020 C013 C01Z 116.2(14)
O00B C014 C00X 104.5(11)
O00B C014 C00Y 107.9(11)
O00B C014 C02I 111.3(12)
C00X C014 C02I 110.3(12)
C00Y C014 C00X 112.0(13)
C00Y C014 C02I 110.6(12)
N00Q C015 H015 119.4
N00Q C015 C016 121.1(17)
C016 C015 H015 119.4
C01P C016 H016 120.3
C015 C016 C01P 119.4(16)
C015 C016 H016 120.3
N00S C017 C02C 122.5(15)
N00S C017 C012 115.8(13)
C02C C017 C012 121.7(14)
N00L C018 C01N 109.9(14)
N00L C018 C02E 125.1(14)
C01N C018 C02E 124.9(15)
C01E C019 C01K 126.4(13)
C01E C019 C021 118.1(13)
C021 C019 C01K 115.5(13)
C01U C020 C013 121.0(15)
C01U C020 H020 119.5
C013 C020 H020 119.5
C01X C021 C019 119.7(15)
C01X C021 H021 120.1
C019 C021 H021 120.1
N00T C022 C02L 112.6(14)
N00T C022 C034 126.3(18)
C034 C022 C02L 121.1(17)
C01A C023 H023 120.3
C01P C023 C01A 119.5(17)
C01P C023 H023 120.3
N00W C024 C03G 120(2)
N00W C024 H024 120.0
C03G C024 H024 120.0
C02R C025 C02L 122.6(16)
C02R C025 C029 115.9(18)
C029 C025 C02L 121.2(17)
C01Q C026 H026 119.7
C02G C026 C01Q 120.6(18)
C02G C026 H026 119.7
C01C C027 H027 128.0
C01L C027 C01C 103.9(16)
C01L C027 H027 128.0
C01R C028 C01W 120.3(15)
C01R C028 H028 119.8
C01W C028 H028 119.8
C02W C029 C025 124(2)
C02W C029 H029 117.8
C025 C029 H029 117.8
N00S C030 C03K 124(2)
N00S C030 H030 117.8
C03K C030 H030 117.8
C01F C031 C02V 120.9(19)
C01F C031 H031 119.5
C02V C031 H031 119.5
N00T C032 C033 118.4(19)
C032 C033 H033 118.7
C035 C033 C032 123(2)
C035 C033 H033 118.7
C022 C034 H034 123.3
C022 C034 C035 113.3(19)
C035 C034 H034 123.3
C033 C035 C034 120(2)
C033 C035 H035 120.1
C034 C035 H035 120.1
C02P C036 C03B 115(2)
C02P C036 H036 122.5
C03B C036 H036 122.5
C02Z C037 H037 125.0
C03A C037 C02Z 110(3)
C03A C037 H037 125.0
C0AA C038 C03A 126(3)
C0AA C038 H038 117.2
C03A C038 H038 117.2
Cl2 C1 Cl1 124.0(17)
Cl2 C1 H1A 106.3
Cl2 C1 H1B 106.3
Cl1 C1 H1A 106.3
Cl1 C1 H1B 106.3
H1A C1 H1B 106.4
Cl3 C2 Cl4 121(2)
Cl3 C2 H2A 107.1
Cl3 C2 H2B 107.1
Cl4 C2 H2A 107.1
Cl4 C2 H2B 107.1
H2A C2 H2B 106.8
Cl5 C3 Cl6 123.2(19)
Cl5 C3 H3A 106.5
Cl5 C3 H3B 106.5
Cl6 C3 H3A 106.5
Cl6 C3 H3B 106.5
H3A C3 H3B 106.5
Cl7 C4 Cl8 123(2)
Cl7 C4 H4A 106.6
Cl7 C4 H4B 106.6
Cl8 C4 H4A 106.6
Cl8 C4 H4B 106.6
H4A C4 H4B 106.6
Cl9 C5 Cl10 125(2)
Cl9 C5 H5A 106.1
Cl9 C5 H5B 106.1
Cl10 C5 H5A 106.1
Cl10 C5 H5B 106.1
H5A C5 H5B 106.3
O2A S2 O13 112.5(18)
O2A S2 O16 123(2)
O2A S2 C10 106.4(17)
O13 S2 O16 109.6(19)
O13 S2 C10 107.4(18)
O16 S2 C10 95.4(16)
F8 C10 S2 119(2)
F8 C10 F11 108(3)
F8 C10 F12 101(2)
F11 C10 S2 113(2)
F11 C10 F12 101(2)
F12 C10 S2 113(2)
O6 S3 O12 116.3(19)
O6 S3 O15 119.9(16)
O6 S3 C16 98.5(17)
O12 S3 O15 113.8(18)
O12 S3 C16 103.8(16)
O15 S3 C16 99.7(16)
F7 C16 S3 114(2)
F7 C16 F14 104(2)
F13 C16 S3 110(2)
F13 C16 F7 112(2)
F13 C16 F14 104(2)
F14 C16 S3 112(2)
O1 S005 O01H 124.5(11)
O1 S005 O01V 109.8(11)
O1 S005 C02S 108.1(11)
O01H S005 O01V 108.0(9)
O01H S005 C02S 106.0(9)
O01V S005 C02S 97.0(9)
F00G C02S S005 116.3(14)
F00G C02S F00V 102.3(15)
F00U C02S S005 116.0(14)
F00U C02S F00G 107.3(16)
F00U C02S F00V 105.4(16)
F00V C02S S005 108.1(13)

loop_
_geom_bond_atom_site_label_1
_geom_bond_atom_site_label_2
_geom_bond_distance
Fe01 O00 2.047(8)
Fe01 O00A 1.979(9)
Fe01 O00B 2.068(8)
Fe01 N00K 2.140(12)
Fe01 N00O 2.066(12)
Fe01 N00Q 2.236(11)
Fe02 F008 1.832(8)
Fe02 O00 1.927(9)
Fe02 N00L 2.055(11)
Fe02 N00M 2.063(11)
Fe02 N011 2.058(13)
Fe03 O00 2.033(9)
Fe03 O00B 1.978(9)
Fe03 O00C 2.073(10)
Fe03 N00J 2.243(12)
Fe03 N00N 2.078(12)
Fe03 N00W 2.129(13)
Fe04 O00 2.060(9)
Fe04 O00A 2.071(9)
Fe04 O00C 1.972(10)
Fe04 N00R 2.109(13)
Fe04 N00S 2.110(14)
Fe04 N00T 2.177(13)
F00E C02P 1.36(2)
F00F C02Z 1.42(2)
F00H C02K 1.37(2)
F00I C02B 1.352(19)
F00P C0AA 1.30(3)
F009 C02A 1.383(17)
O00A C012 1.431(15)
O00B C014 1.411(16)
O00C C02L 1.382(18)
N00J C00X 1.363(18)
N00J C01Q 1.343(19)
N00K C00Y 1.384(17)
N00K C01R 1.394(18)
N00L N00N 1.376(15)
N00L C018 1.349(18)
N00M N00O 1.395(15)
N00M C010 1.322(17)
N00N C00Z 1.374(17)
N00O C01J 1.380(18)
N00Q C01A 1.312(18)
N00Q C015 1.326(18)
N00R N011 1.332(18)
N00R C01C 1.349(19)
N00S C017 1.366(19)
N00S C030 1.31(2)
N00T C022 1.35(2)
N00T C032 1.38(2)
N00W C02O 1.27(2)
N00W C024 1.38(2)
N011 C01L 1.338(19)
C0AA C02Q 1.42(3)
C0AA C038 1.39(3)
C00X C01S 1.34(2)
C00X C014 1.55(2)
C00Y C01B 1.389(19)
C00Y C014 1.48(2)
C00Z H00Z 0.9500
C00Z C01N 1.41(2)
C01A C012 1.56(2)
C01A C023 1.42(2)
C01B H01B 0.9500
C01B C01W 1.37(2)
C01C H01C 0.9500
C01C C027 1.36(2)
C01D H01D 0.9500
C01D C01K 1.36(2)
C01D C013 1.308(19)
C01E C01M 1.353(19)
C01E C012 1.544(19)
C01E C019 1.397(19)
C01F H01F 0.9500
C01F C02A 1.40(2)
C01F C031 1.33(2)
C01I C02A 1.36(2)
C01I C02B 1.37(2)
C01I C010 1.46(2)
C01J H01J 0.9500
C01J C01Y 1.33(2)
C01K C02F 1.37(2)
C01K C019 1.547(19)
C01L C02Q 1.44(3)
C01L C027 1.35(2)
C01M H01M 0.9500
C01M C02D 1.41(2)
C01N H01N 0.9500
C01N C018 1.37(2)
C01P H01P 0.9500
C01P C016 1.41(2)
C01P C023 1.33(2)
C01Q H01Q 0.9500
C01Q C026 1.36(2)
C01R H01R 0.9500
C01R C028 1.34(2)
C01S H01S 0.9500
C01S C02G 1.43(2)
C01U C02F 1.37(2)
C01U C02R 1.48(2)
C01U C020 1.38(2)
C01W H01W 0.9500
C01W C028 1.43(2)
C01X H01X 0.9500
C01X C02D 1.37(2)
C01X C021 1.36(2)
C01Y H01Y 0.9500
C01Y C010 1.34(2)
C01Z C02I 1.43(2)
C01Z C02M 1.40(2)
C01Z C013 1.47(2)
C02B C02V 1.42(2)
C02C H02C 0.9500
C02C C03D 1.43(3)
C02C C017 1.40(2)
C02D H02D 0.9500
C02E C02K 1.39(2)
C02E C02P 1.37(2)
C02E C018 1.45(2)
C02F H02F 0.9500
C02G H02G 0.9500
C02G C026 1.35(2)
C02I C02T 1.43(2)
C02I C014 1.55(2)
C02J H02J 0.9500
C02J C02T 1.41(2)
C02J C02X 1.39(3)
C02K C02Y 1.38(3)
C02L C02O 1.55(3)
C02L C022 1.57(2)
C02L C025 1.55(2)
C02M H02M 0.9500
C02M C02X 1.44(3)
C02N H02N 0.9500
C02N C02R 1.42(3)
C02N C02U 1.41(3)
C02O C03I 1.39(3)
C02P C036 1.34(2)
C02Q C02Z 1.39(3)
C02R C025 1.41(2)
C02T H02T 0.9500
C02U H02U 0.9500
C02U C02W 1.38(3)
C02V H02V 0.9500
C02V C031 1.35(2)
C02W H02W 0.9500
C02W C029 1.30(3)
C02X H02X 0.9500
C02Y H02Y 0.9500
C02Y C03B 1.39(3)
C02Z C037 1.51(3)
C03A H03A 0.9500
C03A C037 1.40(3)
C03A C038 1.40(4)
C03B H03B 0.9500
C03B C036 1.40(3)
C03D H03D 0.9500
C03D C03K 1.34(3)
C03G H03G 0.9500
C03G C03J 1.24(3)
C03G C024 1.41(3)
C03I H03I 0.9500
C03I C03J 1.40(3)
C03J H03J 0.9500
C03K H03K 0.9500
C03K C030 1.36(3)
C012 C017 1.51(2)
C013 C020 1.39(2)
C015 H015 0.9500
C015 C016 1.37(2)
C016 H016 0.9500
C019 C021 1.437(19)
C020 H020 0.9500
C021 H021 0.9500
C022 C034 1.40(2)
C023 H023 0.9500
C024 H024 0.9500
C025 C029 1.43(2)
C026 H026 0.9500
C027 H027 0.9500
C028 H028 0.9500
C029 H029 0.9500
C030 H030 0.9500
C031 H031 0.9500
C032 C033 1.41(3)
C033 H033 0.9500
C033 C035 1.37(3)
C034 H034 0.9500
C034 C035 1.47(3)
C035 H035 0.9500
C036 H036 0.9500
C037 H037 0.9500
C038 H038 0.9500
Cl2 C1 1.57(3)
Cl1 C1 1.63(3)
C1 H1A 0.9900
C1 H1B 0.9900
Cl3 C2 1.57(3)
Cl4 C2 1.64(3)
C2 H2A 0.9900
C2 H2B 0.9900
Cl5 C3 1.57(3)
Cl6 C3 1.64(3)
C3 H3A 0.9900
C3 H3B 0.9900
Cl7 C4 1.57(3)
Cl8 C4 1.64(3)
C4 H4A 0.9900
C4 H4B 0.9900
Cl9 C5 1.57(3)
Cl10 C5 1.64(3)
C5 H5A 0.9900
C5 H5B 0.9900
S2 O2A 1.31(2)
S2 O13 1.472(19)
S2 O16 1.50(2)
S2 C10 1.66(2)
F8 C10 1.33(2)
F11 C10 1.33(2)
F12 C10 1.48(3)
S3 O6 1.316(18)
S3 O12 1.480(19)
S3 O15 1.481(19)
S3 C16 1.69(2)
F7 C16 1.34(2)
F13 C16 1.32(2)
F14 C16 1.46(3)
S005 O1 1.307(15)
S005 O01H 1.451(13)
S005 O01V 1.517(14)
S005 C02S 1.68(2)
F00G C02S 1.35(2)
F00U C02S 1.313(19)
F00V C02S 1.47(2)
